data_4112918
loop_
_publ_author_name
'Christin N. Carlson'
'Timothy P. Hanusa'
'William W. Brennessel'

_publ_section_title
;
 Metal Allyl Complexes with Bulky Ligands: Stabilization of Homoleptic
 Thorium Compounds, [(SiMe3)nC3H5-n]4Th (n= 1, 2)
;
_journal_name_full 'Journal of the American Chemical Society'
_journal_page_first 10550
_journal_page_last 10551
_journal_paper_doi 10.1021/ja047770l
_journal_volume 126
_journal_year 2004
_chemical_formula_moiety 'C36 H84 Si8 Th'
_chemical_formula_sum 'C36 H84 Si8 Th'
_chemical_formula_weight 973.79
_chemical_name_common 03242
_chemical_name_systematic
; 
 ? 
;
_space_group_IT_number 15
_symmetry_cell_setting monoclinic
_symmetry_space_group_name_Hall '-C 2yc'
_symmetry_space_group_name_H-M 'C 1 2/c 1'
_atom_sites_solution_hydrogens geom
_atom_sites_solution_primary direct
_atom_sites_solution_secondary difmap
_audit_creation_method SHELXL-97
_cell_angle_alpha 90.00
_cell_angle_beta 98.543(2)
_cell_angle_gamma 90.00
_cell_formula_units_Z 8
_cell_length_a 41.770(6)
_cell_length_b 12.227(2)
_cell_length_c 20.379(3)
_cell_measurement_reflns_used 984
_cell_measurement_temperature 173(2)
_cell_volume 10293(3)
_computing_cell_refinement 'SAINT, Bruker'
_computing_data_collection 'SMART, Bruker'
_computing_data_reduction 'SAINT, Bruker'
_computing_molecular_graphics 'SHELXTL, Bruker'
_computing_structure_refinement SHELXL-97
_computing_structure_solution SIR97
_diffrn_ambient_temperature 173(2)
_diffrn_measured_fraction_theta_full 0.988
_diffrn_measured_fraction_theta_max 0.988
_diffrn_measurement_device_type 'Bruker SMART Platform CCD'
_diffrn_measurement_method 'area detector, omega scans'
_diffrn_radiation_monochromator graphite
_diffrn_radiation_source 'normal-focus sealed tube'
_diffrn_radiation_type MoK\a
_diffrn_radiation_wavelength 0.71073
_diffrn_reflns_av_R_equivalents 0.0568
_diffrn_reflns_av_sigmaI/netI 0.0591
_diffrn_reflns_limit_h_max 54
_diffrn_reflns_limit_h_min -54
_diffrn_reflns_limit_k_max 15
_diffrn_reflns_limit_k_min -15
_diffrn_reflns_limit_l_max 26
_diffrn_reflns_limit_l_min -25
_diffrn_reflns_number 40360
_diffrn_reflns_theta_full 27.53
_diffrn_reflns_theta_max 27.53
_diffrn_reflns_theta_min 1.74
_exptl_absorpt_coefficient_mu 3.105
_exptl_absorpt_correction_T_max 1.000000
_exptl_absorpt_correction_T_min 0.782051
_exptl_absorpt_correction_type multi-scan
_exptl_absorpt_process_details 'SADABS, R. Blessing, 1995'
_exptl_crystal_colour 'pale yellow'
_exptl_crystal_density_diffrn 1.257
_exptl_crystal_description block
_exptl_crystal_F_000 4016
_exptl_crystal_size_max 0.32
_exptl_crystal_size_mid 0.24
_exptl_crystal_size_min 0.12
_refine_diff_density_max 2.204
_refine_diff_density_min -1.084
_refine_diff_density_rms 0.116
_refine_ls_extinction_method none
_refine_ls_goodness_of_fit_ref 1.034
_refine_ls_hydrogen_treatment riding
_refine_ls_matrix_type full
_refine_ls_number_parameters 440
_refine_ls_number_reflns 11715
_refine_ls_number_restraints 10
_refine_ls_restrained_S_all 1.034
_refine_ls_R_factor_all 0.0673
_refine_ls_R_factor_gt 0.0412
_refine_ls_shift/su_max 0.002
_refine_ls_shift/su_mean 0.000
_refine_ls_structure_factor_coef Fsqd
_refine_ls_weighting_details 'calc w=1/[\s^2^(Fo^2^)+(0.0392P)^2^+23.1408P] where P=(Fo^2^+2Fc^2^)/3'
_refine_ls_weighting_scheme calc
_refine_ls_wR_factor_gt 0.0896
_refine_ls_wR_factor_ref 0.1000
_reflns_number_gt 8575
_reflns_number_total 11715
_reflns_threshold_expression >2sigma(I)
_cod_data_source_file ja047770lsi20040418_022554.cif
_cod_data_source_block 03242
_cod_original_cell_volume 10293(2)
_cod_database_code 4112918

loop_
_symmetry_equiv_pos_as_xyz
'x, y, z'
'-x, y, -z+1/2'
'x+1/2, y+1/2, z'
'-x+1/2, y+1/2, -z+1/2'
'-x, -y, -z'
'x, -y, z-1/2'
'-x+1/2, -y+1/2, -z'
'x+1/2, -y+1/2, z-1/2'

loop_
_atom_site_label
_atom_site_type_symbol
_atom_site_fract_x
_atom_site_fract_y
_atom_site_fract_z
_atom_site_U_iso_or_equiv
_atom_site_adp_type
_atom_site_occupancy
_atom_site_symmetry_multiplicity
_atom_site_calc_flag
_atom_site_refinement_flags
_atom_site_disorder_assembly
_atom_site_disorder_group
Th1 Th 0.871012(4) 0.818971(14) 0.928045(8) 0.03322(6) Uani 1 1 d D A .
Si1 Si 0.90341(4) 1.12835(13) 1.01713(8) 0.0462(4) Uani 1 1 d D . .
Si2 Si 0.94864(4) 0.68789(14) 1.07004(7) 0.0511(4) Uani 1 1 d D . .
Si3 Si 0.93307(4) 0.57788(14) 0.82510(8) 0.0548(4) Uani 1 1 d . A .
Si4 Si 0.81938(4) 0.52169(13) 0.93402(8) 0.0564(4) Uani 1 1 d . . .
Si5 Si 0.83885(4) 0.78201(12) 1.12628(7) 0.0421(3) Uani 1 1 d . A .
Si6 Si 0.79052(4) 1.03560(12) 0.90169(7) 0.0432(3) Uani 1 1 d . . .
Si7 Si 0.81508(3) 0.77579(13) 0.73649(7) 0.0426(3) Uani 1 1 d . . .
Si8 Si 0.93940(3) 0.97647(14) 0.82265(7) 0.0469(4) Uani 1 1 d . . .
C1 C 0.89660(19) 0.9777(5) 1.0143(4) 0.0386(17) Uani 0.678(8) 1 d PD A 1
H1 H 0.8843 0.9665 1.0522 0.046 Uiso 0.678(8) 1 calc PR A 1
C2 C 0.9203(6) 0.8974(8) 1.0262(12) 0.046(3) Uani 0.678(8) 1 d PD A 1
H2 H 0.9410 0.9156 1.0096 0.055 Uiso 0.678(8) 1 calc PR A 1
C3 C 0.91593(17) 0.7854(6) 1.0378(4) 0.0405(18) Uani 0.678(8) 1 d PD A 1
H3 H 0.9024 0.7866 1.0744 0.049 Uiso 0.678(8) 1 calc PR A 1
C1' C 0.9084(5) 0.9845(8) 0.9921(8) 0.0386(17) Uani 0.322(8) 1 d PD A 5
H1' H 0.9262 0.9910 0.9643 0.046 Uiso 0.322(8) 1 calc PR A 5
C2' C 0.9185(13) 0.8967(15) 1.031(3) 0.046(3) Uani 0.322(8) 1 d PD A 5
H2' H 0.9111 0.8984 1.0759 0.055 Uiso 0.322(8) 1 calc PR A 5
C3' C 0.9281(4) 0.7940(11) 1.0132(7) 0.0405(18) Uani 0.322(8) 1 d PD A 5
H3' H 0.9448 0.8115 0.9843 0.049 Uiso 0.322(8) 1 calc PR A 5
C4 C 0.88416(17) 1.2026(5) 0.9409(3) 0.0675(18) Uani 1 1 d . A .
H4A H 0.8606 1.1956 0.9366 0.101 Uiso 1 1 calc R . .
H4B H 0.8917 1.1709 0.9017 0.101 Uiso 1 1 calc R . .
H4C H 0.8902 1.2801 0.9444 0.101 Uiso 1 1 calc R . .
C5 C 0.88227(17) 1.1751(6) 1.0854(3) 0.0720(19) Uani 1 1 d . A .
H5A H 0.8922 1.1411 1.1270 0.108 Uiso 1 1 calc R . .
H5B H 0.8594 1.1542 1.0759 0.108 Uiso 1 1 calc R . .
H5C H 0.8840 1.2548 1.0894 0.108 Uiso 1 1 calc R . .
C6 C 0.94652(18) 1.1679(7) 1.0376(5) 0.109(3) Uani 1 1 d . A .
H6A H 0.9556 1.1370 1.0807 0.163 Uiso 1 1 calc R . .
H6B H 0.9483 1.2478 1.0394 0.163 Uiso 1 1 calc R . .
H6C H 0.9586 1.1399 1.0034 0.163 Uiso 1 1 calc R . .
C7 C 0.93490(17) 0.5439(5) 1.0551(3) 0.0721(19) Uani 1 1 d . A .
H7A H 0.9339 0.5266 1.0079 0.108 Uiso 1 1 calc R . .
H7B H 0.9134 0.5350 1.0681 0.108 Uiso 1 1 calc R . .
H7C H 0.9502 0.4945 1.0814 0.108 Uiso 1 1 calc R . .
C8 C 0.98761(19) 0.7092(9) 1.0383(5) 0.117(3) Uani 1 1 d . A .
H8A H 0.9854 0.6853 0.9920 0.175 Uiso 1 1 calc R . .
H8B H 1.0046 0.6665 1.0651 0.175 Uiso 1 1 calc R . .
H8C H 0.9933 0.7870 1.0412 0.175 Uiso 1 1 calc R . .
C9 C 0.9565(2) 0.7131(7) 1.1608(3) 0.093(3) Uani 1 1 d . A .
H9A H 0.9360 0.7130 1.1786 0.140 Uiso 1 1 calc R . .
H9B H 0.9671 0.7842 1.1694 0.140 Uiso 1 1 calc R . .
H9C H 0.9706 0.6553 1.1824 0.140 Uiso 1 1 calc R . .
C10 C 0.90614(13) 0.6389(5) 0.8805(3) 0.0482(13) Uani 1 1 d . . .
H10A H 0.9169 0.6094 0.9240 0.058 Uiso 1 1 calc R A .
C11 C 0.87542(13) 0.6000(4) 0.8814(3) 0.0452(12) Uani 1 1 d . A .
H11A H 0.8630 0.5880 0.8361 0.054 Uiso 1 1 calc R . .
C12 C 0.85532(13) 0.6120(4) 0.9311(3) 0.0468(13) Uani 1 1 d . A .
H12A H 0.8702 0.5866 0.9713 0.056 Uiso 1 1 calc R . .
C13 C 0.97574(17) 0.6283(9) 0.8459(5) 0.112(3) Uani 1 1 d . . .
H13A H 0.9760 0.7083 0.8427 0.168 Uiso 1 1 calc R A .
H13B H 0.9890 0.5969 0.8148 0.168 Uiso 1 1 calc R . .
H13C H 0.9845 0.6061 0.8913 0.168 Uiso 1 1 calc R . .
C14 C 0.92071(18) 0.5984(6) 0.7344(3) 0.080(2) Uani 1 1 d . . .
H14A H 0.9195 0.6769 0.7246 0.119 Uiso 1 1 calc R A .
H14B H 0.8995 0.5649 0.7207 0.119 Uiso 1 1 calc R . .
H14C H 0.9367 0.5643 0.7102 0.119 Uiso 1 1 calc R . .
C15 C 0.9334(3) 0.4280(6) 0.8395(5) 0.122(4) Uani 1 1 d . . .
H15A H 0.9119 0.3980 0.8234 0.182 Uiso 1 1 calc R A .
H15B H 0.9390 0.4132 0.8871 0.182 Uiso 1 1 calc R . .
H15C H 0.9494 0.3937 0.8155 0.182 Uiso 1 1 calc R . .
C16 C 0.8113(2) 0.4379(6) 0.8571(4) 0.087(2) Uani 1 1 d . A .
H16A H 0.8305 0.3937 0.8526 0.131 Uiso 1 1 calc R . .
H16B H 0.8064 0.4863 0.8185 0.131 Uiso 1 1 calc R . .
H16C H 0.7928 0.3896 0.8595 0.131 Uiso 1 1 calc R . .
C17 C 0.8289(2) 0.4274(6) 1.0061(4) 0.087(2) Uani 1 1 d . A .
H17A H 0.8473 0.3809 0.9997 0.130 Uiso 1 1 calc R . .
H17B H 0.8100 0.3814 1.0096 0.130 Uiso 1 1 calc R . .
H17C H 0.8344 0.4702 1.0469 0.130 Uiso 1 1 calc R . .
C18 C 0.78117(15) 0.5927(6) 0.9468(3) 0.076(2) Uani 1 1 d . A .
H18A H 0.7631 0.5408 0.9397 0.114 Uiso 1 1 calc R . .
H18B H 0.7770 0.6533 0.9152 0.114 Uiso 1 1 calc R . .
H18C H 0.7834 0.6213 0.9921 0.114 Uiso 1 1 calc R . .
C19 C 0.83323(14) 0.7999(4) 1.0341(2) 0.0459(13) Uani 1 1 d . . .
H19A H 0.8162 0.7452 1.0173 0.055 Uiso 1 1 calc R A .
C20 C 0.82249(12) 0.8951(4) 1.0028(2) 0.0434(12) Uani 1 1 d . A .
H20A H 0.8285 0.9629 1.0292 0.052 Uiso 1 1 calc R . .
C21 C 0.81401(12) 0.9123(4) 0.9343(2) 0.0411(12) Uani 1 1 d . A .
H21A H 0.7984 0.8514 0.9209 0.049 Uiso 1 1 calc R . .
C22 C 0.79808(14) 0.7860(6) 1.1537(3) 0.0658(18) Uani 1 1 d . . .
H22A H 0.8003 0.7687 1.2011 0.099 Uiso 1 1 calc R A .
H22B H 0.7839 0.7321 1.1284 0.099 Uiso 1 1 calc R . .
H22C H 0.7887 0.8592 1.1459 0.099 Uiso 1 1 calc R . .
C23 C 0.85747(19) 0.6485(6) 1.1495(3) 0.074(2) Uani 1 1 d . . .
H23A H 0.8629 0.6441 1.1979 0.111 Uiso 1 1 calc R A .
H23B H 0.8772 0.6403 1.1294 0.111 Uiso 1 1 calc R . .
H23C H 0.8422 0.5900 1.1336 0.111 Uiso 1 1 calc R . .
C24 C 0.86403(14) 0.8915(5) 1.1714(3) 0.0609(16) Uani 1 1 d . . .
H24A H 0.8633 0.8849 1.2191 0.091 Uiso 1 1 calc R A .
H24B H 0.8556 0.9631 1.1558 0.091 Uiso 1 1 calc R . .
H24C H 0.8864 0.8841 1.1631 0.091 Uiso 1 1 calc R . .
C25 C 0.80544(15) 1.1047(5) 0.8305(3) 0.0578(15) Uani 1 1 d . A .
H25A H 0.8287 1.1189 0.8418 0.087 Uiso 1 1 calc R . .
H25B H 0.7939 1.1740 0.8211 0.087 Uiso 1 1 calc R . .
H25C H 0.8016 1.0574 0.7913 0.087 Uiso 1 1 calc R . .
C26 C 0.74754(15) 0.9955(6) 0.8721(3) 0.0720(19) Uani 1 1 d . A .
H26A H 0.7392 0.9528 0.9067 0.108 Uiso 1 1 calc R . .
H26B H 0.7466 0.9513 0.8318 0.108 Uiso 1 1 calc R . .
H26C H 0.7343 1.0614 0.8625 0.108 Uiso 1 1 calc R . .
C27 C 0.78968(16) 1.1363(5) 0.9697(3) 0.0606(16) Uani 1 1 d . A .
H27A H 0.8118 1.1592 0.9868 0.091 Uiso 1 1 calc R . .
H27B H 0.7799 1.1025 1.0056 0.091 Uiso 1 1 calc R . .
H27C H 0.7769 1.2001 0.9527 0.091 Uiso 1 1 calc R . .
C28 C 0.84498(11) 0.8489(4) 0.7983(2) 0.0375(11) Uani 1 1 d . A .
H28A H 0.8361 0.9249 0.7978 0.045 Uiso 1 1 calc R . .
C29 C 0.87758(12) 0.8658(4) 0.7955(2) 0.0368(11) Uani 1 1 d . A .
H29A H 0.8885 0.8083 0.7718 0.044 Uiso 1 1 calc R . .
C30 C 0.89800(11) 0.9348(4) 0.8372(2) 0.0398(11) Uani 1 1 d . A .
H30A H 0.8858 1.0056 0.8345 0.048 Uiso 1 1 calc R . .
C31 C 0.78097(14) 0.7255(6) 0.7772(3) 0.0649(17) Uani 1 1 d . A .
H31A H 0.7706 0.7874 0.7961 0.097 Uiso 1 1 calc R . .
H31B H 0.7892 0.6740 0.8126 0.097 Uiso 1 1 calc R . .
H31C H 0.7651 0.6885 0.7443 0.097 Uiso 1 1 calc R . .
C32 C 0.83391(15) 0.6592(5) 0.6974(3) 0.0576(16) Uani 1 1 d . A .
H32A H 0.8412 0.6040 0.7312 0.086 Uiso 1 1 calc R . .
H32B H 0.8525 0.6857 0.6776 0.086 Uiso 1 1 calc R . .
H32C H 0.8180 0.6267 0.6628 0.086 Uiso 1 1 calc R . .
C33 C 0.79711(15) 0.8717(6) 0.6693(3) 0.0655(17) Uani 1 1 d . A .
H33A H 0.7858 0.9311 0.6887 0.098 Uiso 1 1 calc R . .
H33B H 0.7817 0.8319 0.6369 0.098 Uiso 1 1 calc R . .
H33C H 0.8144 0.9024 0.6472 0.098 Uiso 1 1 calc R . .
C34 C 0.94155(16) 1.1292(6) 0.8177(4) 0.074(2) Uani 1 1 d . A .
H34A H 0.9620 1.1506 0.8033 0.112 Uiso 1 1 calc R . .
H34B H 0.9403 1.1607 0.8615 0.112 Uiso 1 1 calc R . .
H34C H 0.9234 1.1562 0.7858 0.112 Uiso 1 1 calc R . .
C35 C 0.94760(15) 0.9214(6) 0.7416(3) 0.076(2) Uani 1 1 d . A .
H35A H 0.9686 0.9484 0.7325 0.114 Uiso 1 1 calc R . .
H35B H 0.9305 0.9455 0.7063 0.114 Uiso 1 1 calc R . .
H35C H 0.9480 0.8413 0.7433 0.114 Uiso 1 1 calc R . .
C36 C 0.97254(14) 0.9390(7) 0.8895(3) 0.083(2) Uani 1 1 d . A .
H36A H 0.9931 0.9672 0.8788 0.124 Uiso 1 1 calc R . .
H36B H 0.9737 0.8592 0.8936 0.124 Uiso 1 1 calc R . .
H36C H 0.9683 0.9708 0.9315 0.124 Uiso 1 1 calc R . .

loop_
_atom_site_aniso_label
_atom_site_aniso_U_11
_atom_site_aniso_U_22
_atom_site_aniso_U_33
_atom_site_aniso_U_23
_atom_site_aniso_U_13
_atom_site_aniso_U_12
Th1 0.03956(10) 0.03117(10) 0.02863(9) 0.00036(8) 0.00401(6) 0.00078(8)
Si1 0.0439(8) 0.0440(9) 0.0507(9) 0.0018(7) 0.0070(7) -0.0072(7)
Si2 0.0461(8) 0.0673(11) 0.0393(8) 0.0141(8) 0.0046(6) 0.0111(8)
Si3 0.0588(10) 0.0542(10) 0.0539(9) -0.0008(8) 0.0161(8) 0.0166(8)
Si4 0.0740(11) 0.0410(9) 0.0552(9) -0.0010(8) 0.0132(8) -0.0147(8)
Si5 0.0514(8) 0.0412(8) 0.0360(7) 0.0053(6) 0.0139(6) 0.0003(6)
Si6 0.0513(8) 0.0396(8) 0.0395(7) 0.0021(6) 0.0090(6) 0.0069(7)
Si7 0.0391(7) 0.0546(9) 0.0344(7) -0.0051(7) 0.0062(6) -0.0062(7)
Si8 0.0385(8) 0.0595(10) 0.0436(8) 0.0049(7) 0.0091(6) -0.0075(7)
C1 0.043(5) 0.050(4) 0.025(4) 0.001(3) 0.009(3) 0.000(3)
C2 0.038(4) 0.061(4) 0.037(5) 0.001(3) -0.001(4) -0.007(3)
C3 0.042(5) 0.053(4) 0.028(4) 0.000(3) 0.007(3) 0.005(3)
C1' 0.043(5) 0.050(4) 0.025(4) 0.001(3) 0.009(3) 0.000(3)
C2' 0.038(4) 0.061(4) 0.037(5) 0.001(3) -0.001(4) -0.007(3)
C3' 0.042(5) 0.053(4) 0.028(4) 0.000(3) 0.007(3) 0.005(3)
C4 0.083(4) 0.056(4) 0.065(4) 0.015(3) 0.017(3) 0.000(3)
C5 0.078(4) 0.088(5) 0.048(3) -0.018(3) 0.005(3) 0.013(4)
C6 0.058(4) 0.099(7) 0.165(9) 0.031(6) 0.002(5) -0.029(4)
C7 0.086(5) 0.062(4) 0.065(4) 0.015(3) 0.002(3) 0.021(4)
C8 0.068(5) 0.189(11) 0.101(7) 0.008(7) 0.038(5) -0.004(6)
C9 0.100(6) 0.128(7) 0.050(4) 0.015(4) 0.005(4) -0.002(5)
C10 0.056(3) 0.044(3) 0.045(3) 0.004(3) 0.012(3) 0.013(3)
C11 0.056(3) 0.034(3) 0.046(3) 0.000(2) 0.005(2) 0.004(2)
C12 0.052(3) 0.034(3) 0.056(3) 0.004(2) 0.014(3) 0.003(2)
C13 0.058(4) 0.154(9) 0.124(7) -0.044(7) 0.013(5) 0.014(5)
C14 0.097(5) 0.086(5) 0.059(4) -0.001(4) 0.025(4) 0.029(4)
C15 0.192(10) 0.065(5) 0.130(8) 0.018(5) 0.095(7) 0.045(6)
C16 0.121(6) 0.058(4) 0.083(5) -0.014(4) 0.016(5) -0.033(4)
C17 0.123(7) 0.061(5) 0.076(5) 0.016(4) 0.019(4) -0.006(4)
C18 0.068(4) 0.091(5) 0.071(4) -0.002(4) 0.016(3) -0.024(4)
C19 0.060(3) 0.042(3) 0.037(3) 0.002(2) 0.013(2) 0.007(2)
C20 0.053(3) 0.042(3) 0.037(3) -0.002(2) 0.015(2) 0.004(2)
C21 0.052(3) 0.036(3) 0.036(3) 0.004(2) 0.011(2) 0.000(2)
C22 0.059(4) 0.084(5) 0.058(4) -0.017(3) 0.023(3) -0.023(3)
C23 0.103(6) 0.062(4) 0.059(4) 0.012(3) 0.019(4) 0.007(4)
C24 0.058(4) 0.068(4) 0.057(4) -0.005(3) 0.008(3) -0.011(3)
C25 0.073(4) 0.054(4) 0.047(3) 0.011(3) 0.012(3) 0.010(3)
C26 0.064(4) 0.065(4) 0.083(5) 0.006(4) -0.001(3) -0.006(3)
C27 0.076(4) 0.046(3) 0.060(4) -0.006(3) 0.012(3) 0.014(3)
C28 0.038(3) 0.040(3) 0.034(2) 0.004(2) 0.004(2) -0.002(2)
C29 0.044(3) 0.037(3) 0.031(2) 0.007(2) 0.011(2) 0.004(2)
C30 0.039(3) 0.040(3) 0.041(3) 0.011(2) 0.008(2) 0.000(2)
C31 0.054(4) 0.091(5) 0.053(4) -0.015(3) 0.017(3) -0.026(3)
C32 0.062(4) 0.065(4) 0.046(3) -0.017(3) 0.012(3) -0.009(3)
C33 0.062(4) 0.081(5) 0.048(3) 0.004(3) -0.007(3) 0.004(3)
C34 0.065(4) 0.072(5) 0.087(5) 0.006(4) 0.014(4) -0.025(4)
C35 0.058(4) 0.101(6) 0.073(4) -0.025(4) 0.026(3) -0.020(4)
C36 0.045(3) 0.126(7) 0.077(5) 0.028(5) 0.006(3) 0.004(4)

loop_
_atom_type_symbol
_atom_type_description
_atom_type_scat_dispersion_real
_atom_type_scat_dispersion_imag
_atom_type_scat_source
C C 0.0033 0.0016 'International Tables Vol C Tables 4.2.6.8 and 6.1.1.4'
H H 0.0000 0.0000 'International Tables Vol C Tables 4.2.6.8 and 6.1.1.4'
Si Si 0.0817 0.0704 'International Tables Vol C Tables 4.2.6.8 and 6.1.1.4'
Th Th -7.2400 8.8979 'International Tables Vol C Tables 4.2.6.8 and 6.1.1.4'

loop_
_geom_angle_atom_site_label_1
_geom_angle_atom_site_label_2
_geom_angle_atom_site_label_3
_geom_angle
C12 Th1 C21 100.63(16)
C12 Th1 C30 130.80(16)
C21 Th1 C30 105.98(15)
C12 Th1 C1 138.4(2)
C21 Th1 C1 86.1(2)
C30 Th1 C1 84.6(2)
C12 Th1 C3 88.8(2)
C21 Th1 C3 122.4(2)
C30 Th1 C3 109.5(2)
C1 Th1 C3 54.8(2)
C12 Th1 C28 95.02(16)
C21 Th1 C28 76.05(15)
C30 Th1 C28 54.10(14)
C1 Th1 C28 126.17(18)
C3 Th1 C28 160.1(2)
C12 Th1 C3' 94.3(3)
C21 Th1 C3' 135.7(4)
C30 Th1 C3' 94.6(4)
C1 Th1 C3' 56.8(4)
C3 Th1 C3' 16.2(3)
C28 Th1 C3' 144.0(4)
C12 Th1 C1' 145.4(3)
C21 Th1 C1' 96.3(3)
C30 Th1 C1' 71.1(4)
C1 Th1 C1' 15.1(3)
C3 Th1 C1' 56.7(4)
C28 Th1 C1' 118.4(4)
C3' Th1 C1' 53.6(4)
C12 Th1 C29 106.24(16)
C21 Th1 C29 100.06(14)
C30 Th1 C29 29.20(14)
C1 Th1 C29 112.9(2)
C3 Th1 C29 131.6(2)
C28 Th1 C29 28.91(14)
C3' Th1 C29 115.4(4)
C1' Th1 C29 100.1(4)
C12 Th1 C2 118.1(3)
C21 Th1 C2 112.6(6)
C30 Th1 C2 88.4(7)
C1 Th1 C2 29.0(3)
C3 Th1 C2 29.3(4)
C28 Th1 C2 141.8(6)
C3' Th1 C2 27.9(5)
C1' Th1 C2 27.5(5)
C29 Th1 C2 116.6(8)
C12 Th1 C2' 117.2(7)
C21 Th1 C2' 110.7(12)
C30 Th1 C2' 91.0(15)
C1 Th1 C2' 28.2(5)
C3 Th1 C2' 28.5(6)
C28 Th1 C2' 144.0(13)
C3' Th1 C2' 28.7(5)
C1' Th1 C2' 28.3(5)
C29 Th1 C2' 119.2(16)
C2 Th1 C2' 3(2)
C12 Th1 C11 29.57(16)
C21 Th1 C11 121.36(16)
C30 Th1 C11 102.06(16)
C1 Th1 C11 147.45(18)
C3 Th1 C11 93.51(18)
C28 Th1 C11 80.75(15)
C3' Th1 C11 90.8(3)
C1' Th1 C11 141.6(3)
C29 Th1 C11 81.42(15)
C2 Th1 C11 118.6(3)
C2' Th1 C11 119.3(5)
C5 Si1 C6 107.9(4)
C5 Si1 C1' 126.0(6)
C6 Si1 C1' 99.4(7)
C5 Si1 C1 104.0(4)
C6 Si1 C1 113.8(4)
C1' Si1 C1 22.4(5)
C5 Si1 C4 106.3(3)
C6 Si1 C4 110.1(4)
C1' Si1 C4 106.5(6)
C1 Si1 C4 114.1(3)
C9 Si2 C8 106.8(4)
C9 Si2 C3 105.0(4)
C8 Si2 C3 115.1(4)
C9 Si2 C3' 120.1(6)
C8 Si2 C3' 91.9(7)
C3 Si2 C3' 24.0(5)
C9 Si2 C7 108.9(3)
C8 Si2 C7 109.9(4)
C3 Si2 C7 110.8(3)
C3' Si2 C7 117.0(6)
C15 Si3 C14 106.5(4)
C15 Si3 C10 106.8(3)
C14 Si3 C10 116.4(3)
C15 Si3 C13 107.8(5)
C14 Si3 C13 107.2(4)
C10 Si3 C13 111.7(3)
C16 Si4 C17 108.3(3)
C16 Si4 C18 108.8(4)
C17 Si4 C18 105.3(3)
C16 Si4 C12 110.1(3)
C17 Si4 C12 108.2(3)
C18 Si4 C12 115.8(3)
C23 Si5 C24 109.0(3)
C23 Si5 C22 108.4(3)
C24 Si5 C22 107.9(3)
C23 Si5 C19 110.3(3)
C24 Si5 C19 113.0(3)
C22 Si5 C19 108.2(3)
C27 Si6 C25 109.0(3)
C27 Si6 C21 109.6(3)
C25 Si6 C21 115.1(2)
C27 Si6 C26 106.9(3)
C25 Si6 C26 106.5(3)
C21 Si6 C26 109.4(3)
C31 Si7 C32 109.8(3)
C31 Si7 C28 109.8(2)
C32 Si7 C28 111.9(3)
C31 Si7 C33 106.5(3)
C32 Si7 C33 108.4(3)
C28 Si7 C33 110.4(3)
C36 Si8 C35 110.4(3)
C36 Si8 C30 115.1(3)
C35 Si8 C30 109.8(3)
C36 Si8 C34 104.5(3)
C35 Si8 C34 107.2(3)
C30 Si8 C34 109.5(3)
C2 C1 Si1 126.2(11)
C2 C1 Th1 79.1(4)
Si1 C1 Th1 140.1(4)
C2 C1 H1 101.8
Si1 C1 H1 101.8
Th1 C1 H1 101.8
C1 C2 C3 128(2)
C1 C2 Th1 71.9(5)
C3 C2 Th1 71.9(5)
C1 C2 H2 114.5
C3 C2 H2 114.5
Th1 C2 H2 114.5
C2 C3 Si2 125.2(11)
C2 C3 Th1 78.8(4)
Si2 C3 Th1 140.0(4)
C2 C3 H3 102.3
Si2 C3 H3 102.3
Th1 C3 H3 102.3
C2' C1' Si1 128.4(18)
C2' C1' Th1 78.8(9)
Si1 C1' Th1 138.3(9)
C2' C1' H1' 101.8
Si1 C1' H1' 101.8
Th1 C1' H1' 101.8
C1' C2' C3' 129(4)
C1' C2' Th1 72.9(8)
C3' C2' Th1 72.2(8)
C1' C2' H2' 113.8
C3' C2' H2' 113.8
Th1 C2' H2' 113.8
C2' C3' Si2 126.1(18)
C2' C3' Th1 79.1(9)
Si2 C3' Th1 138.3(9)
C2' C3' H3' 102.7
Si2 C3' H3' 102.7
Th1 C3' H3' 102.7
Si1 C4 H4A 109.5
Si1 C4 H4B 109.5
H4A C4 H4B 109.5
Si1 C4 H4C 109.5
H4A C4 H4C 109.5
H4B C4 H4C 109.5
Si1 C5 H5A 109.5
Si1 C5 H5B 109.5
H5A C5 H5B 109.5
Si1 C5 H5C 109.5
H5A C5 H5C 109.5
H5B C5 H5C 109.5
Si1 C6 H6A 109.5
Si1 C6 H6B 109.5
H6A C6 H6B 109.5
Si1 C6 H6C 109.5
H6A C6 H6C 109.5
H6B C6 H6C 109.5
Si2 C7 H7A 109.5
Si2 C7 H7B 109.5
H7A C7 H7B 109.5
Si2 C7 H7C 109.5
H7A C7 H7C 109.5
H7B C7 H7C 109.5
Si2 C8 H8A 109.5
Si2 C8 H8B 109.5
H8A C8 H8B 109.5
Si2 C8 H8C 109.5
H8A C8 H8C 109.5
H8B C8 H8C 109.5
Si2 C9 H9A 109.5
Si2 C9 H9B 109.5
H9A C9 H9B 109.5
Si2 C9 H9C 109.5
H9A C9 H9C 109.5
H9B C9 H9C 109.5
C11 C10 Si3 121.3(4)
C11 C10 Th1 74.7(3)
Si3 C10 Th1 152.8(3)
C11 C10 H10A 99.3
Si3 C10 H10A 99.3
Th1 C10 H10A 99.3
C10 C11 C12 129.0(5)
C10 C11 Th1 77.7(3)
C12 C11 Th1 65.8(3)
C10 C11 H11A 113.3
C12 C11 H11A 113.3
Th1 C11 H11A 113.3
C11 C12 Si4 121.7(4)
C11 C12 Th1 84.6(3)
Si4 C12 Th1 140.9(3)
C11 C12 H12A 101.1
Si4 C12 H12A 101.1
Th1 C12 H12A 101.1
Si3 C13 H13A 109.5
Si3 C13 H13B 109.5
H13A C13 H13B 109.5
Si3 C13 H13C 109.5
H13A C13 H13C 109.5
H13B C13 H13C 109.5
Si3 C14 H14A 109.5
Si3 C14 H14B 109.5
H14A C14 H14B 109.5
Si3 C14 H14C 109.5
H14A C14 H14C 109.5
H14B C14 H14C 109.5
Si3 C15 H15A 109.5
Si3 C15 H15B 109.5
H15A C15 H15B 109.5
Si3 C15 H15C 109.5
H15A C15 H15C 109.5
H15B C15 H15C 109.5
Si4 C16 H16A 109.5
Si4 C16 H16B 109.5
H16A C16 H16B 109.5
Si4 C16 H16C 109.5
H16A C16 H16C 109.5
H16B C16 H16C 109.5
Si4 C17 H17A 109.5
Si4 C17 H17B 109.5
H17A C17 H17B 109.5
Si4 C17 H17C 109.5
H17A C17 H17C 109.5
H17B C17 H17C 109.5
Si4 C18 H18A 109.5
Si4 C18 H18B 109.5
H18A C18 H18B 109.5
Si4 C18 H18C 109.5
H18A C18 H18C 109.5
H18B C18 H18C 109.5
C20 C19 Si5 123.4(4)
C20 C19 Th1 76.0(3)
Si5 C19 Th1 139.9(3)
C20 C19 H19A 104.0
Si5 C19 H19A 104.0
Th1 C19 H19A 104.0
C19 C20 C21 127.4(5)
C19 C20 Th1 76.3(3)
C21 C20 Th1 67.3(3)
C19 C20 H20A 114.6
C21 C20 H20A 114.6
Th1 C20 H20A 114.6
C20 C21 Si6 121.1(4)
C20 C21 Th1 83.6(3)
Si6 C21 Th1 139.1(2)
C20 C21 H21A 102.6
Si6 C21 H21A 102.6
Th1 C21 H21A 102.6
Si5 C22 H22A 109.5
Si5 C22 H22B 109.5
H22A C22 H22B 109.5
Si5 C22 H22C 109.5
H22A C22 H22C 109.5
H22B C22 H22C 109.5
Si5 C23 H23A 109.5
Si5 C23 H23B 109.5
H23A C23 H23B 109.5
Si5 C23 H23C 109.5
H23A C23 H23C 109.5
H23B C23 H23C 109.5
Si5 C24 H24A 109.5
Si5 C24 H24B 109.5
H24A C24 H24B 109.5
Si5 C24 H24C 109.5
H24A C24 H24C 109.5
H24B C24 H24C 109.5
Si6 C25 H25A 109.5
Si6 C25 H25B 109.5
H25A C25 H25B 109.5
Si6 C25 H25C 109.5
H25A C25 H25C 109.5
H25B C25 H25C 109.5
Si6 C26 H26A 109.5
Si6 C26 H26B 109.5
H26A C26 H26B 109.5
Si6 C26 H26C 109.5
H26A C26 H26C 109.5
H26B C26 H26C 109.5
Si6 C27 H27A 109.5
Si6 C27 H27B 109.5
H27A C27 H27B 109.5
Si6 C27 H27C 109.5
H27A C27 H27C 109.5
H27B C27 H27C 109.5
C29 C28 Si7 127.4(4)
C29 C28 Th1 78.9(3)
Si7 C28 Th1 136.1(2)
C29 C28 H28A 103.2
Si7 C28 H28A 103.2
Th1 C28 H28A 103.2
C28 C29 C30 125.5(5)
C28 C29 Th1 72.2(3)
C30 C29 Th1 71.1(3)
C28 C29 H29A 115.9
C30 C29 H29A 115.9
Th1 C29 H29A 115.9
C29 C30 Si8 124.4(4)
C29 C30 Th1 79.7(3)
Si8 C30 Th1 137.8(2)
C29 C30 H30A 103.3
Si8 C30 H30A 103.3
Th1 C30 H30A 103.3
Si7 C31 H31A 109.5
Si7 C31 H31B 109.5
H31A C31 H31B 109.5
Si7 C31 H31C 109.5
H31A C31 H31C 109.5
H31B C31 H31C 109.5
Si7 C32 H32A 109.5
Si7 C32 H32B 109.5
H32A C32 H32B 109.5
Si7 C32 H32C 109.5
H32A C32 H32C 109.5
H32B C32 H32C 109.5
Si7 C33 H33A 109.5
Si7 C33 H33B 109.5
H33A C33 H33B 109.5
Si7 C33 H33C 109.5
H33A C33 H33C 109.5
H33B C33 H33C 109.5
Si8 C34 H34A 109.5
Si8 C34 H34B 109.5
H34A C34 H34B 109.5
Si8 C34 H34C 109.5
H34A C34 H34C 109.5
H34B C34 H34C 109.5
Si8 C35 H35A 109.5
Si8 C35 H35B 109.5
H35A C35 H35B 109.5
Si8 C35 H35C 109.5
H35A C35 H35C 109.5
H35B C35 H35C 109.5
Si8 C36 H36A 109.5
Si8 C36 H36B 109.5
H36A C36 H36B 109.5
Si8 C36 H36C 109.5
H36A C36 H36C 109.5
H36B C36 H36C 109.5

loop_
_geom_bond_atom_site_label_1
_geom_bond_atom_site_label_2
_geom_bond_distance
Th1 C12 2.617(5)
Th1 C21 2.660(5)
Th1 C30 2.707(5)
Th1 C1 2.727(7)
Th1 C3 2.729(6)
Th1 C28 2.731(4)
Th1 C3' 2.750(14)
Th1 C1' 2.764(14)
Th1 C29 2.815(4)
Th1 C2 2.817(8)
Th1 C2' 2.836(14)
Th1 C11 2.856(5)
Si1 C5 1.845(6)
Si1 C6 1.851(7)
Si1 C1' 1.851(8)
Si1 C1 1.864(6)
Si1 C4 1.875(6)
Si2 C9 1.856(7)
Si2 C8 1.857(8)
Si2 C3 1.858(6)
Si2 C3' 1.861(8)
Si2 C7 1.862(7)
Si3 C15 1.856(8)
Si3 C14 1.860(7)
Si3 C10 1.864(6)
Si3 C13 1.874(8)
Si4 C16 1.862(7)
Si4 C17 1.864(7)
Si4 C18 1.869(7)
Si4 C12 1.872(6)
Si5 C23 1.840(7)
Si5 C24 1.859(6)
Si5 C22 1.870(6)
Si5 C19 1.871(5)
Si6 C27 1.858(6)
Si6 C25 1.864(6)
Si6 C21 1.867(5)
Si6 C26 1.872(6)
Si7 C31 1.856(6)
Si7 C32 1.863(6)
Si7 C28 1.865(5)
Si7 C33 1.873(6)
Si8 C36 1.850(6)
Si8 C35 1.862(6)
Si8 C30 1.868(5)
Si8 C34 1.873(7)
C1 C2 1.389(16)
C1 H1 1.0000
C2 C3 1.407(17)
C2 H2 1.0000
C3 H3 1.0000
C1' C2' 1.37(2)
C1' H1' 1.0000
C2' C3' 1.39(3)
C2' H2' 1.0000
C3' H3' 1.0000
C4 H4A 0.9800
C4 H4B 0.9800
C4 H4C 0.9800
C5 H5A 0.9800
C5 H5B 0.9800
C5 H5C 0.9800
C6 H6A 0.9800
C6 H6B 0.9800
C6 H6C 0.9800
C7 H7A 0.9800
C7 H7B 0.9800
C7 H7C 0.9800
C8 H8A 0.9800
C8 H8B 0.9800
C8 H8C 0.9800
C9 H9A 0.9800
C9 H9B 0.9800
C9 H9C 0.9800
C10 C11 1.371(7)
C10 H10A 1.0000
C11 C12 1.415(7)
C11 H11A 1.0000
C12 H12A 1.0000
C13 H13A 0.9800
C13 H13B 0.9800
C13 H13C 0.9800
C14 H14A 0.9800
C14 H14B 0.9800
C14 H14C 0.9800
C15 H15A 0.9800
C15 H15B 0.9800
C15 H15C 0.9800
C16 H16A 0.9800
C16 H16B 0.9800
C16 H16C 0.9800
C17 H17A 0.9800
C17 H17B 0.9800
C17 H17C 0.9800
C18 H18A 0.9800
C18 H18B 0.9800
C18 H18C 0.9800
C19 C20 1.371(7)
C19 H19A 1.0000
C20 C21 1.403(7)
C20 H20A 1.0000
C21 H21A 1.0000
C22 H22A 0.9800
C22 H22B 0.9800
C22 H22C 0.9800
C23 H23A 0.9800
C23 H23B 0.9800
C23 H23C 0.9800
C24 H24A 0.9800
C24 H24B 0.9800
C24 H24C 0.9800
C25 H25A 0.9800
C25 H25B 0.9800
C25 H25C 0.9800
C26 H26A 0.9800
C26 H26B 0.9800
C26 H26C 0.9800
C27 H27A 0.9800
C27 H27B 0.9800
C27 H27C 0.9800
C28 C29 1.387(7)
C28 H28A 1.0000
C29 C30 1.396(7)
C29 H29A 1.0000
C30 H30A 1.0000
C31 H31A 0.9800
C31 H31B 0.9800
C31 H31C 0.9800
C32 H32A 0.9800
C32 H32B 0.9800
C32 H32C 0.9800
C33 H33A 0.9800
C33 H33B 0.9800
C33 H33C 0.9800
C34 H34A 0.9800
C34 H34B 0.9800
C34 H34C 0.9800
C35 H35A 0.9800
C35 H35B 0.9800
C35 H35C 0.9800
C36 H36A 0.9800
C36 H36B 0.9800
C36 H36C 0.9800

loop_
_geom_torsion_atom_site_label_1
_geom_torsion_atom_site_label_2
_geom_torsion_atom_site_label_3
_geom_torsion_atom_site_label_4
_geom_torsion
C5 Si1 C1 C2 -116.8(18)
C6 Si1 C1 C2 0.4(18)
C1' Si1 C1 C2 53(2)
C4 Si1 C1 C2 127.9(17)
C5 Si1 C1 Th1 122.5(6)
C6 Si1 C1 Th1 -120.3(7)
C1' Si1 C1 Th1 -67.2(17)
C4 Si1 C1 Th1 7.2(8)
C12 Th1 C1 C2 55.3(17)
C21 Th1 C1 C2 156.9(16)
C30 Th1 C1 C2 -96.6(16)
C3 Th1 C1 C2 21.9(16)
C28 Th1 C1 C2 -133.6(16)
C3' Th1 C1 C2 2.5(17)
C1' Th1 C1 C2 -70(2)
C29 Th1 C1 C2 -103.8(16)
C2' Th1 C1 C2 6(5)
C11 Th1 C1 C2 7.3(17)
C12 Th1 C1 Si1 -169.7(5)
C21 Th1 C1 Si1 -68.0(6)
C30 Th1 C1 Si1 38.4(6)
C3 Th1 C1 Si1 157.0(8)
C28 Th1 C1 Si1 1.5(8)
C3' Th1 C1 Si1 137.5(8)
C1' Th1 C1 Si1 64.7(13)
C29 Th1 C1 Si1 31.2(7)
C2 Th1 C1 Si1 135.1(19)
C2' Th1 C1 Si1 141(3)
C11 Th1 C1 Si1 142.4(5)
Si1 C1 C2 C3 165.8(13)
Th1 C1 C2 C3 -48(2)
Si1 C1 C2 Th1 -145.8(10)
C12 Th1 C2 C1 -141.8(11)
C21 Th1 C2 C1 -25.1(17)
C30 Th1 C2 C1 81.6(14)
C3 Th1 C2 C1 -141(3)
C28 Th1 C2 C1 71(2)
C3' Th1 C2 C1 -176(3)
C1' Th1 C2 C1 32.1(7)
C29 Th1 C2 C1 89.7(16)
C2' Th1 C2 C1 -72(9)
C11 Th1 C2 C1 -175.5(11)
C12 Th1 C2 C3 -0.3(18)
C21 Th1 C2 C3 116.4(12)
C30 Th1 C2 C3 -136.9(14)
C1 Th1 C2 C3 141(3)
C28 Th1 C2 C3 -147.5(8)
C3' Th1 C2 C3 -34.1(8)
C1' Th1 C2 C3 174(3)
C29 Th1 C2 C3 -128.8(13)
C2' Th1 C2 C3 70(9)
C11 Th1 C2 C3 -34.1(18)
C1 C2 C3 Si2 -166.9(13)
Th1 C2 C3 Si2 144.8(9)
C1 C2 C3 Th1 48(2)
C9 Si2 C3 C2 79.0(17)
C8 Si2 C3 C2 -38.1(17)
C3' Si2 C3 C2 -54(2)
C7 Si2 C3 C2 -163.6(17)
C9 Si2 C3 Th1 -162.8(6)
C8 Si2 C3 Th1 80.1(7)
C3' Si2 C3 Th1 64.6(15)
C7 Si2 C3 Th1 -45.3(7)
C12 Th1 C3 C2 179.7(16)
C21 Th1 C3 C2 -78.5(16)
C30 Th1 C3 C2 46.4(16)
C1 Th1 C3 C2 -21.7(16)
C28 Th1 C3 C2 78.2(16)
C3' Th1 C3 C2 70(2)
C1' Th1 C3 C2 -3.5(17)
C29 Th1 C3 C2 68.9(16)
C2' Th1 C3 C2 -6(5)
C11 Th1 C3 C2 150.5(16)
C12 Th1 C3 Si2 46.9(7)
C21 Th1 C3 Si2 148.7(6)
C30 Th1 C3 Si2 -86.4(7)
C1 Th1 C3 Si2 -154.5(8)
C28 Th1 C3 Si2 -54.6(10)
C3' Th1 C3 Si2 -62.9(12)
C1' Th1 C3 Si2 -136.4(8)
C29 Th1 C3 Si2 -64.0(7)
C2 Th1 C3 Si2 -132.8(19)
C2' Th1 C3 Si2 -138(3)
C11 Th1 C3 Si2 17.7(7)
C5 Si1 C1' C2' -48(4)
C6 Si1 C1' C2' 72(4)
C1 Si1 C1' C2' -60(4)
C4 Si1 C1' C2' -173(4)
C5 Si1 C1' Th1 73.1(13)
C6 Si1 C1' Th1 -166.5(11)
C1 Si1 C1' Th1 61.3(17)
C4 Si1 C1' Th1 -52.2(13)
C12 Th1 C1' C2' 4(3)
C21 Th1 C1' C2' 123(3)
C30 Th1 C1' C2' -132(3)
C1 Th1 C1' C2' 75(3)
C3 Th1 C1' C2' -2(3)
C28 Th1 C1' C2' -160(3)
C3' Th1 C1' C2' -21(3)
C29 Th1 C1' C2' -136(3)
C2 Th1 C1' C2' -6(5)
C11 Th1 C1' C2' -47(3)
C12 Th1 C1' Si1 -133.1(9)
C21 Th1 C1' Si1 -13.9(13)
C30 Th1 C1' Si1 90.8(12)
C1 Th1 C1' Si1 -61.4(14)
C3 Th1 C1' Si1 -138.9(14)
C28 Th1 C1' Si1 63.6(14)
C3' Th1 C1' Si1 -158.3(15)
C29 Th1 C1' Si1 87.5(13)
C2 Th1 C1' Si1 -143(3)
C2' Th1 C1' Si1 -137(3)
C11 Th1 C1' Si1 176.4(8)
Si1 C1' C2' C3' -167(3)
Th1 C1' C2' C3' 49(5)
Si1 C1' C2' Th1 144(2)
C12 Th1 C2' C1' -178(2)
C21 Th1 C2' C1' -63(3)
C30 Th1 C2' C1' 44(3)
C1 Th1 C2' C1' -32.2(8)
C3 Th1 C2' C1' 176(6)
C28 Th1 C2' C1' 32(4)
C3' Th1 C2' C1' 142(6)
C29 Th1 C2' C1' 52(3)
C2 Th1 C2' C1' 71(9)
C11 Th1 C2' C1' 149(2)
C12 Th1 C2' C3' 40(4)
C21 Th1 C2' C3' 155(2)
C30 Th1 C2' C3' -98(3)
C1 Th1 C2' C3' -174(6)
C3 Th1 C2' C3' 34.3(8)
C28 Th1 C2' C3' -110.6(17)
C1' Th1 C2' C3' -142(6)
C29 Th1 C2' C3' -90(3)
C2 Th1 C2' C3' -71(9)
C11 Th1 C2' C3' 7(4)
C1' C2' C3' Si2 168(3)
Th1 C2' C3' Si2 -143(2)
C1' C2' C3' Th1 -49(5)
C9 Si2 C3' C2' 3(4)
C8 Si2 C3' C2' -108(4)
C3 Si2 C3' C2' 58(3)
C7 Si2 C3' C2' 138(4)
C9 Si2 C3' Th1 -115.1(11)
C8 Si2 C3' Th1 134.2(12)
C3 Si2 C3' Th1 -59.9(16)
C7 Si2 C3' Th1 20.7(15)
C12 Th1 C3' C2' -145(3)
C21 Th1 C3' C2' -35(3)
C30 Th1 C3' C2' 84(3)
C1 Th1 C3' C2' 3(3)
C3 Th1 C3' C2' -74(3)
C28 Th1 C3' C2' 111(3)
C1' Th1 C3' C2' 21(3)
C29 Th1 C3' C2' 105(3)
C2 Th1 C3' C2' 6(5)
C11 Th1 C3' C2' -174(3)
C12 Th1 C3' Si2 -11.6(13)
C21 Th1 C3' Si2 98.3(12)
C30 Th1 C3' Si2 -143.2(12)
C1 Th1 C3' Si2 136.4(14)
C3 Th1 C3' Si2 59.0(14)
C28 Th1 C3' Si2 -116.2(12)
C1' Th1 C3' Si2 154.4(15)
C29 Th1 C3' Si2 -121.9(12)
C2 Th1 C3' Si2 139(3)
C2' Th1 C3' Si2 133(3)
C11 Th1 C3' Si2 -41.0(13)
C15 Si3 C10 C11 -51.3(6)
C14 Si3 C10 C11 67.5(6)
C13 Si3 C10 C11 -169.0(5)
C15 Si3 C10 Th1 -172.0(6)
C14 Si3 C10 Th1 -53.2(7)
C13 Si3 C10 Th1 70.3(7)
C12 Th1 C10 C11 21.2(3)
C21 Th1 C10 C11 -22.7(5)
C30 Th1 C10 C11 -132.4(3)
C1 Th1 C10 C11 149.2(3)
C3 Th1 C10 C11 116.5(4)
C28 Th1 C10 C11 -78.1(3)
C3' Th1 C10 C11 130.6(5)
C1' Th1 C10 C11 162.3(5)
C29 Th1 C10 C11 -104.5(3)
C2 Th1 C10 C11 140.2(7)
C2' Th1 C10 C11 137.8(14)
C12 Th1 C10 Si3 151.7(7)
C21 Th1 C10 Si3 107.7(6)
C30 Th1 C10 Si3 -2.0(6)
C1 Th1 C10 Si3 -80.4(7)
C3 Th1 C10 Si3 -113.1(6)
C28 Th1 C10 Si3 52.3(6)
C3' Th1 C10 Si3 -99.0(7)
C1' Th1 C10 Si3 -67.3(7)
C29 Th1 C10 Si3 25.9(6)
C2 Th1 C10 Si3 -89.4(9)
C2' Th1 C10 Si3 -91.8(15)
C11 Th1 C10 Si3 130.4(8)
Si3 C10 C11 C12 159.8(5)
Th1 C10 C11 C12 -44.3(5)
Si3 C10 C11 Th1 -156.0(4)
C12 Th1 C11 C10 -143.5(5)
C21 Th1 C11 C10 166.0(3)
C30 Th1 C11 C10 48.6(3)
C1 Th1 C11 C10 -50.3(5)
C3 Th1 C11 C10 -62.2(4)
C28 Th1 C11 C10 98.7(3)
C3' Th1 C11 C10 -46.2(5)
C1' Th1 C11 C10 -26.1(7)
C29 Th1 C11 C10 69.4(3)
C2 Th1 C11 C10 -46.2(9)
C2' Th1 C11 C10 -49.4(19)
C21 Th1 C11 C12 -50.5(4)
C30 Th1 C11 C12 -167.8(3)
C1 Th1 C11 C12 93.3(5)
C3 Th1 C11 C12 81.3(4)
C28 Th1 C11 C12 -117.8(3)
C3' Th1 C11 C12 97.3(5)
C1' Th1 C11 C12 117.5(7)
C29 Th1 C11 C12 -147.1(3)
C2 Th1 C11 C12 97.3(9)
C2' Th1 C11 C12 94.2(19)
C10 C11 C12 Si4 -162.6(5)
Th1 C11 C12 Si4 149.1(4)
C10 C11 C12 Th1 48.4(6)
C16 Si4 C12 C11 -9.7(6)
C17 Si4 C12 C11 108.5(5)
C18 Si4 C12 C11 -133.6(5)
C16 Si4 C12 Th1 116.1(5)
C17 Si4 C12 Th1 -125.7(5)
C18 Si4 C12 Th1 -7.8(6)
C21 Th1 C12 C11 137.9(3)
C30 Th1 C12 C11 15.8(4)
C1 Th1 C12 C11 -125.9(4)
C3 Th1 C12 C11 -99.3(3)
C28 Th1 C12 C11 61.2(3)
C3' Th1 C12 C11 -84.0(5)
C1' Th1 C12 C11 -104.0(7)
C29 Th1 C12 C11 34.0(3)
C2 Th1 C12 C11 -99.1(9)
C2' Th1 C12 C11 -102.1(18)
C21 Th1 C12 Si4 1.8(5)
C30 Th1 C12 Si4 -120.3(4)
C1 Th1 C12 Si4 98.0(5)
C3 Th1 C12 Si4 124.6(5)
C28 Th1 C12 Si4 -74.9(4)
C3' Th1 C12 Si4 139.9(6)
C1' Th1 C12 Si4 119.8(7)
C29 Th1 C12 Si4 -102.1(4)
C2 Th1 C12 Si4 124.8(9)
C2' Th1 C12 Si4 121.8(18)
C11 Th1 C12 Si4 -136.1(6)
C23 Si5 C19 C20 -174.2(5)
C24 Si5 C19 C20 -52.0(6)
C22 Si5 C19 C20 67.4(6)
C23 Si5 C19 Th1 -64.7(5)
C24 Si5 C19 Th1 57.5(5)
C22 Si5 C19 Th1 176.9(4)
C12 Th1 C19 C20 -138.6(4)
C21 Th1 C19 C20 -22.4(3)
C30 Th1 C19 C20 23.1(5)
C1 Th1 C19 C20 72.3(3)
C3 Th1 C19 C20 128.7(4)
C28 Th1 C19 C20 -52.9(4)
C3' Th1 C19 C20 127.5(4)
C1' Th1 C19 C20 73.9(4)
C29 Th1 C19 C20 -42.8(5)
C2 Th1 C19 C20 100.5(4)
C2' Th1 C19 C20 100.5(5)
C11 Th1 C19 C20 -141.1(3)
C12 Th1 C19 Si5 95.5(4)
C21 Th1 C19 Si5 -148.2(5)
C30 Th1 C19 Si5 -102.7(4)
C1 Th1 C19 Si5 -53.5(4)
C3 Th1 C19 Si5 2.9(4)
C28 Th1 C19 Si5 -178.7(3)
C3' Th1 C19 Si5 1.7(5)
C1' Th1 C19 Si5 -51.9(5)
C29 Th1 C19 Si5 -168.6(3)
C2 Th1 C19 Si5 -25.3(4)
C2' Th1 C19 Si5 -25.3(5)
C11 Th1 C19 Si5 93.0(4)
Si5 C19 C20 C21 -172.0(4)
Th1 C19 C20 C21 46.7(5)
Si5 C19 C20 Th1 141.3(4)
C12 Th1 C20 C19 39.8(3)
C21 Th1 C20 C19 141.2(5)
C30 Th1 C20 C19 -167.1(3)
C1 Th1 C20 C19 -99.8(4)
C3 Th1 C20 C19 -49.4(4)
C28 Th1 C20 C19 136.6(3)
C3' Th1 C20 C19 -56.7(5)
C1' Th1 C20 C19 -105.4(4)
C29 Th1 C20 C19 156.0(3)
C2 Th1 C20 C19 -78.6(5)
C2' Th1 C20 C19 -77.3(9)
C11 Th1 C20 C19 47.6(4)
C12 Th1 C20 C21 -101.4(3)
C30 Th1 C20 C21 51.7(4)
C1 Th1 C20 C21 119.0(4)
C3 Th1 C20 C21 169.5(3)
C28 Th1 C20 C21 -4.5(3)
C3' Th1 C20 C21 162.2(4)
C1' Th1 C20 C21 113.4(4)
C29 Th1 C20 C21 14.8(4)
C2 Th1 C20 C21 140.3(5)
C2' Th1 C20 C21 141.5(9)
C11 Th1 C20 C21 -93.6(3)
C19 C20 C21 Si6 164.8(5)
Th1 C20 C21 Si6 -145.2(4)
C19 C20 C21 Th1 -50.0(6)
C27 Si6 C21 C20 12.7(5)
C25 Si6 C21 C20 136.0(4)
C26 Si6 C21 C20 -104.2(5)
C27 Si6 C21 Th1 -107.2(4)
C25 Si6 C21 Th1 16.1(5)
C26 Si6 C21 Th1 136.0(4)
C12 Th1 C21 C20 82.9(3)
C30 Th1 C21 C20 -138.9(3)
C1 Th1 C21 C20 -55.7(3)
C3 Th1 C21 C20 -12.5(4)
C28 Th1 C21 C20 175.5(3)
C3' Th1 C21 C20 -24.6(6)
C1' Th1 C21 C20 -66.8(5)
C29 Th1 C21 C20 -168.3(3)
C2 Th1 C21 C20 -43.8(7)
C2' Th1 C21 C20 -41.6(13)
C11 Th1 C21 C20 105.7(3)
C12 Th1 C21 Si6 -145.4(4)
C30 Th1 C21 Si6 -7.2(4)
C1 Th1 C21 Si6 76.0(4)
C3 Th1 C21 Si6 119.2(4)
C28 Th1 C21 Si6 -52.8(4)
C3' Th1 C21 Si6 107.1(6)
C1' Th1 C21 Si6 64.9(5)
C29 Th1 C21 Si6 -36.6(4)
C2 Th1 C21 Si6 87.9(7)
C2' Th1 C21 Si6 90.0(13)
C11 Th1 C21 Si6 -122.6(4)
C31 Si7 C28 C29 156.4(5)
C32 Si7 C28 C29 34.3(5)
C33 Si7 C28 C29 -86.5(5)
C31 Si7 C28 Th1 40.1(5)
C32 Si7 C28 Th1 -82.1(4)
C33 Si7 C28 Th1 157.2(3)
C12 Th1 C28 C29 -115.0(3)
C21 Th1 C28 C29 145.3(3)
C30 Th1 C28 C29 23.3(3)
C1 Th1 C28 C29 70.9(4)
C3 Th1 C28 C29 -14.5(7)
C3' Th1 C28 C29 -10.6(6)
C1' Th1 C28 C29 55.6(5)
C2 Th1 C28 C29 36.3(9)
C2' Th1 C28 C29 39.2(19)
C11 Th1 C28 C29 -89.0(3)
C12 Th1 C28 Si7 18.5(4)
C21 Th1 C28 Si7 -81.2(4)
C30 Th1 C28 Si7 156.8(4)
C1 Th1 C28 Si7 -155.6(4)
C3 Th1 C28 Si7 118.9(6)
C3' Th1 C28 Si7 122.9(6)
C1' Th1 C28 Si7 -171.0(5)
C29 Th1 C28 Si7 133.5(6)
C2 Th1 C28 Si7 169.8(8)
C2' Th1 C28 Si7 172.7(19)
C11 Th1 C28 Si7 44.5(4)
Si7 C28 C29 C30 169.6(4)
Th1 C28 C29 C30 -49.8(5)
Si7 C28 C29 Th1 -140.7(4)
C12 Th1 C29 C28 70.2(3)
C21 Th1 C29 C28 -34.1(3)
C30 Th1 C29 C28 -138.9(5)
C1 Th1 C29 C28 -124.1(3)
C3 Th1 C29 C28 173.5(3)
C3' Th1 C29 C28 173.1(4)
C1' Th1 C29 C28 -132.5(4)
C2 Th1 C29 C28 -155.8(4)
C2' Th1 C29 C28 -154.8(8)
C11 Th1 C29 C28 86.4(3)
C12 Th1 C29 C30 -150.9(3)
C21 Th1 C29 C30 104.8(3)
C1 Th1 C29 C30 14.8(4)
C3 Th1 C29 C30 -47.6(4)
C28 Th1 C29 C30 138.9(5)
C3' Th1 C29 C30 -47.9(5)
C1' Th1 C29 C30 6.4(4)
C2 Th1 C29 C30 -16.9(5)
C2' Th1 C29 C30 -15.9(8)
C11 Th1 C29 C30 -134.7(3)
C28 C29 C30 Si8 -167.9(4)
Th1 C29 C30 Si8 142.0(4)
C28 C29 C30 Th1 50.2(5)
C36 Si8 C30 C29 -120.7(5)
C35 Si8 C30 C29 4.5(5)
C34 Si8 C30 C29 122.0(5)
C36 Si8 C30 Th1 -5.2(5)
C35 Si8 C30 Th1 120.1(4)
C34 Si8 C30 Th1 -122.4(4)
C12 Th1 C30 C29 38.1(4)
C21 Th1 C30 C29 -82.0(3)
C1 Th1 C30 C29 -166.3(3)
C3 Th1 C30 C29 144.1(3)
C28 Th1 C30 C29 -23.1(3)
C3' Th1 C30 C29 137.7(4)
C1' Th1 C30 C29 -173.3(4)
C2 Th1 C30 C29 164.9(5)
C2' Th1 C30 C29 166.2(9)
C11 Th1 C30 C29 46.0(3)
C12 Th1 C30 Si8 -92.7(4)
C21 Th1 C30 Si8 147.2(4)
C1 Th1 C30 Si8 62.9(4)
C3 Th1 C30 Si8 13.3(4)
C28 Th1 C30 Si8 -153.9(5)
C3' Th1 C30 Si8 6.9(5)
C1' Th1 C30 Si8 55.9(5)
C29 Th1 C30 Si8 -130.8(6)
C2 Th1 C30 Si8 34.1(5)
C2' Th1 C30 Si8 35.4(9)
C11 Th1 C30 Si8 -84.9(4)
